data_4127547
loop_
_publ_author_name
'Farrell, Jeffrey M.'
'M\"utzel, Carina'
'Bialas, David'
'Rudolf, Maximilian'
'Menekse, Kaan'
'Krause, Ana-Maria'
'Stolte, Matthias'
'W\"urthner, Frank'

_publ_section_title
;
 Tunable Low-LUMO Boron-Doped Polycyclic Aromatic Hydrocarbons by General
 One-Pot C-H Borylations.
;
_journal_issue 22
_journal_name_full 'Journal of the American Chemical Society'
_journal_page_first 9096
_journal_page_last 9104
_journal_paper_doi 10.1021/jacs.9b04675
_journal_volume 141
_journal_year 2019
_chemical_formula_moiety 'C30 H10 B2 F10 O2, 2.247(C2 H6 O S)'
_chemical_formula_sum 'C68.99 H46.97 B4 F20 O8.5 S4.5'
_chemical_formula_weight 1579.19
_space_group_crystal_system triclinic
_space_group_IT_number 2
_space_group_name_Hall '-P 1'
_space_group_name_H-M_alt 'P -1'
_symmetry_space_group_name_Hall '-P 1'
_symmetry_space_group_name_H-M 'P -1'
_atom_sites_solution_hydrogens geom
_audit_creation_method SHELXL-2014/7
_cell_angle_alpha 74.5203(18)
_cell_angle_beta 87.2248(19)
_cell_angle_gamma 86.8565(18)
_cell_formula_units_Z 2
_cell_length_a 14.7128(5)
_cell_length_b 14.9182(5)
_cell_length_c 16.4821(6)
_cell_measurement_reflns_used 9786
_cell_measurement_temperature 100(2)
_cell_measurement_theta_max 72.39
_cell_measurement_theta_min 2.78
_cell_volume 3479.0(2)
_computing_cell_refinement 'Bruker SAINT'
_computing_data_collection 'Bruker APEX3'
_computing_data_reduction 'Bruker SAINT'
_computing_molecular_graphics 'Bruker SHELXTL'
_computing_publication_material 'Bruker SHELXTL'
_computing_structure_refinement 'SHELXL-2014/7 (Sheldrick, 2014)'
_computing_structure_solution 'SHELXS-97 (Sheldrick 2008)'
_diffrn_ambient_temperature 100(2)
_diffrn_measured_fraction_theta_full 0.998
_diffrn_measured_fraction_theta_max 0.990
_diffrn_measurement_device_type Bruker-Kappa-D8Quest_Photon100
_diffrn_measurement_method omega_and_phi_scan
_diffrn_radiation_type CuK\a
_diffrn_radiation_wavelength 1.54178
_diffrn_reflns_av_R_equivalents 0.0540
_diffrn_reflns_av_unetI/netI 0.0401
_diffrn_reflns_Laue_measured_fraction_full 0.998
_diffrn_reflns_Laue_measured_fraction_max 0.990
_diffrn_reflns_limit_h_max 18
_diffrn_reflns_limit_h_min -18
_diffrn_reflns_limit_k_max 18
_diffrn_reflns_limit_k_min -17
_diffrn_reflns_limit_l_max 20
_diffrn_reflns_limit_l_min -20
_diffrn_reflns_number 64137
_diffrn_reflns_point_group_measured_fraction_full 0.998
_diffrn_reflns_point_group_measured_fraction_max 0.990
_diffrn_reflns_theta_full 67.679
_diffrn_reflns_theta_max 72.665
_diffrn_reflns_theta_min 2.783
_diffrn_source Cu/K(alpha)_ImuS_Microsource
_exptl_absorpt_coefficient_mu 2.373
_exptl_absorpt_correction_T_max 0.7536
_exptl_absorpt_correction_T_min 0.4856
_exptl_absorpt_correction_type multi-scan
_exptl_absorpt_process_details Bruker-SADABS
_exptl_crystal_colour red
_exptl_crystal_density_diffrn 1.507
_exptl_crystal_description needle
_exptl_crystal_F_000 1602
_exptl_crystal_size_max 0.511
_exptl_crystal_size_mid 0.027
_exptl_crystal_size_min 0.027
_refine_diff_density_max 0.967
_refine_diff_density_min -0.853
_refine_diff_density_rms 0.101
_refine_ls_extinction_method none
_refine_ls_goodness_of_fit_ref 1.050
_refine_ls_hydrogen_treatment constr
_refine_ls_matrix_type full
_refine_ls_number_parameters 1077
_refine_ls_number_reflns 13706
_refine_ls_number_restraints 61
_refine_ls_restrained_S_all 1.049
_refine_ls_R_factor_all 0.0871
_refine_ls_R_factor_gt 0.0758
_refine_ls_shift/su_max 0.000
_refine_ls_shift/su_mean 0.000
_refine_ls_structure_factor_coef Fsqd
_refine_ls_weighting_details 'w=1/[\s^2^(Fo^2^)+(0.1198P)^2^+5.3773P] where P=(Fo^2^+2Fc^2^)/3'
_refine_ls_weighting_scheme calc
_refine_ls_wR_factor_gt 0.2050
_refine_ls_wR_factor_ref 0.2149
_reflns_Friedel_coverage 0.000
_reflns_number_gt 11470
_reflns_number_total 13706
_reflns_threshold_expression 'I > 2\s(I)'
_cod_data_source_file ja9b04675_si_004.cif
_cod_data_source_block 498_JF186_K24_sq
_cod_original_formula_sum 'C68.99 H46.97 B4 F20 O8.50 S4.50'
_cod_database_code 4127547
_shelx_shelxl_version_number 2014/7
_shelx_space_group_comment
;
The symmetry employed for this shelxl refinement is uniquely defined
by the following loop, which should always be used as a source of
symmetry information in preference to the above space-group names.
They are only intended as comments.
;
_shelx_estimated_absorpt_t_min 0.377
_shelx_estimated_absorpt_t_max 0.939

loop_
_space_group_symop_operation_xyz
'x, y, z'
'-x, -y, -z'

loop_
_atom_site_label
_atom_site_type_symbol
_atom_site_fract_x
_atom_site_fract_y
_atom_site_fract_z
_atom_site_U_iso_or_equiv
_atom_site_adp_type
_atom_site_occupancy
_atom_site_site_symmetry_order
_atom_site_calc_flag
_atom_site_refinement_flags_posn
_atom_site_refinement_flags_adp
_atom_site_refinement_flags_occupancy
_atom_site_disorder_assembly
_atom_site_disorder_group
B1 B 0.5941(2) -0.0268(3) 0.2820(2) 0.0271(7) Uani 1 1 d . . . . .
B2 B 0.1843(2) 0.2532(2) 0.4354(2) 0.0236(7) Uani 1 1 d . . . . .
B3 B 0.3496(2) -0.2684(2) 0.5508(2) 0.0240(7) Uani 1 1 d . . . . .
B4 B 0.0773(2) -0.0168(3) 0.2746(2) 0.0252(7) Uani 1 1 d . . . . .
F6 F 0.05745(12) 0.34411(14) 0.28420(12) 0.0357(4) Uani 1 1 d . . . . .
F7 F 0.05770(15) 0.48653(17) 0.14466(14) 0.0498(6) Uani 1 1 d . . . . .
F8 F 0.21382(15) 0.53241(14) 0.05191(12) 0.0394(5) Uani 1 1 d . . . . .
F9 F 0.37127(14) 0.43301(18) 0.10089(16) 0.0546(7) Uani 1 1 d . . . . .
F10 F 0.37327(13) 0.29339(17) 0.24187(16) 0.0522(7) Uani 1 1 d . . . . .
F11 F 0.45719(13) -0.34081(15) 0.72449(15) 0.0428(5) Uani 1 1 d . . . . .
F12 F 0.45064(16) -0.48309(17) 0.86369(16) 0.0530(6) Uani 1 1 d . . . . .
F13 F 0.28856(16) -0.55467(14) 0.92792(13) 0.0434(5) Uani 1 1 d . . . . .
F14 F 0.13265(16) -0.47915(18) 0.85116(18) 0.0622(8) Uani 1 1 d . . . . .
F15 F 0.13807(13) -0.33948(16) 0.71073(16) 0.0493(6) Uani 1 1 d . . . . .
F16 F 0.21005(13) 0.12500(16) 0.15849(12) 0.0389(5) Uani 1 1 d . . . . .
F17 F 0.22042(16) 0.2609(2) 0.01451(15) 0.0625(8) Uani 1 1 d . . . . .
F18 F 0.0702(2) 0.3672(2) -0.04507(16) 0.0733(9) Uani 1 1 d . . . . .
F19 F -0.08999(17) 0.33941(18) 0.04424(16) 0.0569(7) Uani 1 1 d . . . . .
F20 F -0.10260(12) 0.20445(15) 0.18834(13) 0.0378(5) Uani 1 1 d . . . . .
O1 O 0.63052(17) -0.06047(16) 0.21789(15) 0.0337(5) Uani 1 1 d . . . . .
H1 H 0.6507 -0.1154 0.2373 0.051 Uiso 1 1 calc R U . . .
O2 O 0.16379(17) 0.34143(15) 0.43949(14) 0.0312(5) Uani 1 1 d . . . . .
H2 H 0.1512 0.3415 0.4897 0.047 Uiso 1 1 calc R U . . .
O3 O 0.39288(16) -0.35161(15) 0.55268(14) 0.0301(5) Uani 1 1 d . . . . .
H3 H 0.4014 -0.3566 0.5033 0.045 Uiso 1 1 calc R U . . .
O4 O 0.10478(19) -0.05822(18) 0.21286(14) 0.0381(6) Uani 1 1 d . . . . .
H4 H 0.0998 -0.0195 0.1656 0.057 Uiso 1 1 calc R U . . .
C1 C 0.5562(2) 0.0756(2) 0.26266(19) 0.0250(6) Uani 1 1 d D . . . .
C2 C 0.51769(19) 0.1070(2) 0.32646(19) 0.0232(6) Uani 1 1 d . . . . .
H2A H 0.4939 0.1695 0.3131 0.028 Uiso 1 1 calc R U . . .
C3 C 0.50955(18) 0.0531(2) 0.41384(18) 0.0206(5) Uani 1 1 d . . . . .
C4 C 0.54096(18) -0.04153(19) 0.43782(19) 0.0207(6) Uani 1 1 d . . . . .
C5 C 0.46902(18) 0.09447(19) 0.47629(19) 0.0201(5) Uani 1 1 d . . . . .
C6 C 0.56173(19) -0.1908(2) 0.54412(19) 0.0229(6) Uani 1 1 d . . . . .
H6 H 0.5541 -0.2280 0.6004 0.028 Uiso 1 1 calc R U . . .
C7 C 0.6013(2) -0.2295(2) 0.4851(2) 0.0258(6) Uani 1 1 d . . . . .
H7 H 0.6214 -0.2932 0.5004 0.031 Uiso 1 1 calc R U . . .
C8 C 0.6131(2) -0.1761(2) 0.4010(2) 0.0260(6) Uani 1 1 d . . . . .
H8 H 0.6423 -0.2043 0.3608 0.031 Uiso 1 1 calc R U . . .
C9 C 0.58329(18) -0.0837(2) 0.37578(19) 0.0227(6) Uani 1 1 d . . . . .
C11 C 0.5631(4) 0.1441(3) 0.1764(3) 0.0252(8) Uani 0.634(3) 1 d DG . P A 1
C12 C 0.6477(3) 0.1688(4) 0.1380(4) 0.0272(14) Uani 0.634(3) 1 d G . P A 1
C13 C 0.6531(4) 0.2347(5) 0.0606(4) 0.0378(18) Uani 0.634(3) 1 d G . P A 1
C14 C 0.5740(5) 0.2761(4) 0.0215(3) 0.0436(13) Uani 0.634(3) 1 d G . P A 1
C15 C 0.4894(4) 0.2514(3) 0.0599(3) 0.0312(15) Uani 0.634(3) 1 d G . P A 1
C16 C 0.4840(3) 0.1855(3) 0.1373(3) 0.0268(14) Uani 0.634(3) 1 d G . P A 1
F1 F 0.7235(2) 0.1312(3) 0.1765(2) 0.0399(9) Uani 0.634(3) 1 d . . P A 1
F2 F 0.7356(3) 0.2567(4) 0.0272(2) 0.0534(11) Uani 0.634(3) 1 d . . P A 1
F3 F 0.5820(4) 0.3382(9) -0.0532(7) 0.0550(16) Uani 0.634(3) 1 d . . P A 1
F4 F 0.4145(3) 0.2862(3) 0.0200(3) 0.0500(11) Uani 0.634(3) 1 d . . P A 1
F5 F 0.4020(2) 0.1604(3) 0.1692(2) 0.0406(9) Uani 0.634(3) 1 d . . P A 1
C11B C 0.5542(9) 0.1417(6) 0.1735(5) 0.0252(8) Uani 0.366(3) 1 d DG . P A 2
C12B C 0.6317(6) 0.1921(8) 0.1463(7) 0.0272(14) Uani 0.366(3) 1 d G . P A 2
C13B C 0.6334(7) 0.2591(8) 0.0693(8) 0.0378(18) Uani 0.366(3) 1 d G . P A 2
C14B C 0.5575(10) 0.2758(7) 0.0195(6) 0.0436(13) Uani 0.366(3) 1 d G . P A 2
C15B C 0.4799(8) 0.2254(7) 0.0467(6) 0.0312(15) Uani 0.366(3) 1 d G . P A 2
C16B C 0.4783(7) 0.1584(6) 0.1237(7) 0.0268(14) Uani 0.366(3) 1 d G . P A 2
F1B F 0.7078(5) 0.1785(6) 0.1819(5) 0.0399(9) Uani 0.366(3) 1 d . . P A 2
F2B F 0.7079(5) 0.3090(6) 0.0367(5) 0.0534(11) Uani 0.366(3) 1 d . . P A 2
F3B F 0.5525(9) 0.3431(18) -0.0579(14) 0.0550(16) Uani 0.366(3) 1 d . . P A 2
F4B F 0.4042(5) 0.2454(6) -0.0018(5) 0.0500(11) Uani 0.366(3) 1 d . . P A 2
F5B F 0.4031(4) 0.1166(5) 0.1477(4) 0.0406(9) Uani 0.366(3) 1 d . . P A 2
C21 C 0.21548(19) 0.2364(2) 0.34876(19) 0.0225(6) Uani 1 1 d . . . . .
C22 C 0.24851(18) 0.1503(2) 0.34699(19) 0.0214(6) Uani 1 1 d . . . . .
H22 H 0.2709 0.1420 0.2943 0.026 Uiso 1 1 calc R U . . .
C23 C 0.25227(17) 0.06951(19) 0.41978(18) 0.0191(5) Uani 1 1 d . . . . .
C24 C 0.21971(17) 0.07662(19) 0.50031(18) 0.0191(5) Uani 1 1 d . . . . .
C25 C 0.22223(17) -0.00399(19) 0.57127(17) 0.0188(5) Uani 1 1 d . . . . .
C26 C 0.18904(19) 0.0068(2) 0.65117(18) 0.0221(6) Uani 1 1 d . . . . .
H26 H 0.1896 -0.0457 0.6988 0.027 Uiso 1 1 calc R U . . .
C27 C 0.1565(2) 0.0909(2) 0.6604(2) 0.0256(6) Uani 1 1 d . . . . .
H27 H 0.1351 0.0964 0.7142 0.031 Uiso 1 1 calc R U . . .
C28 C 0.15455(19) 0.1696(2) 0.5907(2) 0.0242(6) Uani 1 1 d . . . . .
H28 H 0.1318 0.2277 0.5984 0.029 Uiso 1 1 calc R U . . .
C29 C 0.18474(18) 0.1647(2) 0.51159(19) 0.0216(6) Uani 1 1 d . . . . .
C30 C 0.30196(19) -0.25588(19) 0.63338(18) 0.0217(6) Uani 1 1 d . . . . .
C31 C 0.26000(18) -0.1728(2) 0.63302(18) 0.0211(6) Uani 1 1 d . . . . .
H31 H 0.2287 -0.1674 0.6834 0.025 Uiso 1 1 calc R U . . .
C32 C 0.25908(18) -0.09081(19) 0.56120(18) 0.0192(5) Uani 1 1 d . . . . .
C33 C 0.29555(18) -0.09711(19) 0.48168(18) 0.0194(5) Uani 1 1 d . . . . .
C34 C 0.28986(18) -0.01717(19) 0.41042(18) 0.0193(5) Uani 1 1 d . . . . .
C35 C 0.32518(19) -0.0278(2) 0.33058(19) 0.0233(6) Uani 1 1 d . . . . .
H35 H 0.3206 0.0235 0.2821 0.028 Uiso 1 1 calc R U . . .
C36 C 0.3650(2) -0.1098(2) 0.3229(2) 0.0261(6) Uani 1 1 d . . . . .
H36 H 0.3879 -0.1151 0.2694 0.031 Uiso 1 1 calc R U . . .
C37 C 0.3725(2) -0.1869(2) 0.3938(2) 0.0245(6) Uani 1 1 d . . . . .
H37 H 0.4013 -0.2432 0.3873 0.029 Uiso 1 1 calc R U . . .
C38 C 0.33923(19) -0.1829(2) 0.47235(19) 0.0214(6) Uani 1 1 d . . . . .
C41 C 0.2155(2) 0.3124(2) 0.26927(19) 0.0229(6) Uani 1 1 d . . . . .
C42 C 0.1369(2) 0.3653(2) 0.24122(19) 0.0255(6) Uani 1 1 d . . . . .
C43 C 0.1356(2) 0.4381(2) 0.1687(2) 0.0295(7) Uani 1 1 d . . . . .
C44 C 0.2144(2) 0.4612(2) 0.1213(2) 0.0294(7) Uani 1 1 d . . . . .
C45 C 0.2941(2) 0.4101(2) 0.1460(2) 0.0328(7) Uani 1 1 d . . . . .
C46 C 0.2933(2) 0.3379(2) 0.2186(2) 0.0309(7) Uani 1 1 d . . . . .
C51 C 0.2979(2) -0.33332(19) 0.71179(19) 0.0226(6) Uani 1 1 d . . . . .
C52 C 0.3754(2) -0.3739(2) 0.7537(2) 0.0273(6) Uani 1 1 d . . . . .
C53 C 0.3735(2) -0.4468(2) 0.8264(2) 0.0319(7) Uani 1 1 d . . . . .
C54 C 0.2912(2) -0.4824(2) 0.8589(2) 0.0314(7) Uani 1 1 d . . . . .
C55 C 0.2127(2) -0.4446(2) 0.8201(2) 0.0364(8) Uani 1 1 d . . . . .
C56 C 0.2167(2) -0.3717(2) 0.7479(2) 0.0308(7) Uani 1 1 d . . . . .
C61 C 0.04886(19) 0.0872(2) 0.26189(18) 0.0229(6) Uani 1 1 d . . . . .
C62 C 0.01606(19) 0.1156(2) 0.32968(17) 0.0209(6) Uani 1 1 d . . . . .
H62 H -0.0032 0.1792 0.3203 0.025 Uiso 1 1 calc R U . . .
C63 C 0.00781(18) 0.0568(2) 0.41565(17) 0.0192(5) Uani 1 1 d . . . . .
C64 C 0.03513(18) -0.0387(2) 0.43363(17) 0.0197(5) Uani 1 1 d . . . . .
C65 C -0.06956(19) 0.0782(2) 0.63266(18) 0.0228(6) Uani 1 1 d . . . . .
C66 C -0.0946(2) 0.1719(2) 0.61331(19) 0.0251(6) Uani 1 1 d . . . . .
H66 H -0.1172 0.1985 0.6570 0.030 Uiso 1 1 calc R U . . .
C67 C -0.0873(2) 0.2289(2) 0.5302(2) 0.0266(6) Uani 1 1 d . . . . .
H67 H -0.1055 0.2931 0.5184 0.032 Uiso 1 1 calc R U . . .
C68 C -0.05429(19) 0.1923(2) 0.46651(18) 0.0226(6) Uani 1 1 d . . . . .
H68 H -0.0493 0.2317 0.4109 0.027 Uiso 1 1 calc R U . . .
C69 C -0.02718(18) 0.0962(2) 0.48148(17) 0.0195(5) Uani 1 1 d . . . . .
C71 C 0.0538(2) 0.1600(2) 0.17994(19) 0.0265(6) Uani 1 1 d . . . . .
C72 C 0.1347(2) 0.1768(2) 0.1326(2) 0.0313(7) Uani 1 1 d . . . . .
C73 C 0.1406(2) 0.2467(3) 0.0580(2) 0.0408(9) Uani 1 1 d . . . . .
C74 C 0.0655(3) 0.3012(3) 0.0287(2) 0.0468(10) Uani 1 1 d . . . . .
C75 C -0.0157(3) 0.2867(3) 0.0731(2) 0.0407(9) Uani 1 1 d . . . . .
C76 C -0.0206(2) 0.2172(2) 0.1479(2) 0.0308(7) Uani 1 1 d . . . . .
S1 S 0.37236(7) 0.50830(6) 0.43271(7) 0.0446(2) Uani 1 1 d D . . . .
O11 O 0.43189(19) 0.59109(17) 0.40719(18) 0.0418(6) Uani 1 1 d D . . . .
C101 C 0.2579(3) 0.5535(3) 0.4399(3) 0.0518(10) Uani 1 1 d D . . . .
H10A H 0.2161 0.5023 0.4526 0.078 Uiso 1 1 calc R U . . .
H10B H 0.2425 0.5977 0.3862 0.078 Uiso 1 1 calc R U . . .
H10C H 0.2525 0.5855 0.4848 0.078 Uiso 1 1 calc R U . . .
C102 C 0.3607(4) 0.4706(5) 0.3403(4) 0.0830(18) Uani 1 1 d D . . . .
H10D H 0.3154 0.4227 0.3512 0.124 Uiso 1 1 calc R U . . .
H10E H 0.4195 0.4446 0.3245 0.124 Uiso 1 1 calc R U . . .
H10F H 0.3410 0.5236 0.2944 0.124 Uiso 1 1 calc R U . . .
S2 S 0.67198(9) 0.66969(7) 0.23144(7) 0.0563(3) Uani 1 1 d . . . . .
O12 O 0.7068(2) 0.7616(2) 0.23451(19) 0.0516(7) Uani 1 1 d . . . . .
C103 C 0.6628(3) 0.5984(3) 0.3370(3) 0.0555(11) Uani 1 1 d . . . . .
H10G H 0.6450 0.5362 0.3366 0.083 Uiso 1 1 calc R U . . .
H10H H 0.6167 0.6263 0.3689 0.083 Uiso 1 1 calc R U . . .
H10I H 0.7218 0.5935 0.3635 0.083 Uiso 1 1 calc R U . . .
C104 C 0.5527(5) 0.6901(4) 0.2128(4) 0.0839(19) Uani 1 1 d . . . . .
H10J H 0.5297 0.6380 0.1953 0.126 Uiso 1 1 calc R U . . .
H10K H 0.5430 0.7479 0.1682 0.126 Uiso 1 1 calc R U . . .
H10L H 0.5201 0.6956 0.2646 0.126 Uiso 1 1 calc R U . . .
S3 S 0.1912(4) 0.6886(2) 0.17013(18) 0.0450(9) Uani 0.572(10) 1 d . . P B 1
O13 O 0.1511(11) 0.6517(9) 0.2554(10) 0.064(3) Uani 0.572(10) 1 d . . P B 1
C105 C 0.1043(6) 0.7642(6) 0.1132(5) 0.055(2) Uani 0.572(10) 1 d . . P B 1
H10S H 0.1266 0.7914 0.0553 0.083 Uiso 0.572(10) 1 calc R U P B 1
H10T H 0.0504 0.7287 0.1124 0.083 Uiso 0.572(10) 1 calc R U P B 1
H10U H 0.0883 0.8140 0.1406 0.083 Uiso 0.572(10) 1 calc R U P B 1
C106 C 0.2637(6) 0.7779(6) 0.1771(7) 0.053(2) Uani 0.572(10) 1 d . . P B 1
H10V H 0.2923 0.8051 0.1216 0.080 Uiso 0.572(10) 1 calc R U P B 1
H10W H 0.2277 0.8264 0.1958 0.080 Uiso 0.572(10) 1 calc R U P B 1
H10X H 0.3109 0.7514 0.2176 0.080 Uiso 0.572(10) 1 calc R U P B 1
S3B S 0.2389(5) 0.6685(2) 0.18049(17) 0.0427(11) Uani 0.428(10) 1 d . . P B 2
O13B O 0.1677(12) 0.6222(9) 0.2451(12) 0.050(3) Uani 0.428(10) 1 d . . P B 2
C205 C 0.1808(13) 0.7618(8) 0.1063(7) 0.074(5) Uani 0.428(10) 1 d . . P B 2
H20A H 0.2245 0.7940 0.0630 0.110 Uiso 0.428(10) 1 calc R U P B 2
H20B H 0.1338 0.7364 0.0797 0.110 Uiso 0.428(10) 1 calc R U P B 2
H20C H 0.1524 0.8058 0.1356 0.110 Uiso 0.428(10) 1 calc R U P B 2
C206 C 0.2976(8) 0.7413(8) 0.2261(8) 0.049(3) Uani 0.428(10) 1 d . . P B 2
H20D H 0.3445 0.7728 0.1860 0.073 Uiso 0.428(10) 1 calc R U P B 2
H20E H 0.2546 0.7878 0.2403 0.073 Uiso 0.428(10) 1 calc R U P B 2
H20F H 0.3262 0.7039 0.2774 0.073 Uiso 0.428(10) 1 calc R U P B 2
S5 S 0.4442(3) -0.0254(2) 0.0813(2) 0.0446(11) Uani 0.297(4) 1 d D . P C -1
O15 O 0.4271(13) -0.1237(9) 0.0827(15) 0.085(5) Uani 0.297(4) 1 d D . P C -1
C109 C 0.5479(9) 0.0014(12) 0.0228(10) 0.058(4) Uani 0.297(4) 1 d D . P C -1
H10Y H 0.5923 0.0179 0.0582 0.086 Uiso 0.297(4) 1 calc R U P C -1
H10Z H 0.5371 0.0541 -0.0266 0.086 Uiso 0.297(4) 1 calc R U P C -1
H110 H 0.5715 -0.0528 0.0042 0.086 Uiso 0.297(4) 1 calc R U P C -1
C110 C 0.3700(10) 0.0481(12) 0.0060(10) 0.064(4) Uani 0.297(4) 1 d D . P C -1
H11A H 0.3635 0.1099 0.0163 0.096 Uiso 0.297(4) 1 calc R U P C -1
H11B H 0.3101 0.0209 0.0115 0.096 Uiso 0.297(4) 1 calc R U P C -1
H11C H 0.3957 0.0537 -0.0510 0.096 Uiso 0.297(4) 1 calc R U P C -1
S5B S 0.4010(6) -0.0514(5) 0.0203(4) 0.073(3) Uani 0.198(5) 1 d D . P D -2
O15B O 0.459(2) -0.1289(15) 0.072(2) 0.085(5) Uani 0.198(5) 1 d D . P D -2
C209 C 0.360(2) 0.016(2) 0.0880(16) 0.098(12) Uani 0.198(5) 1 d D . P D -2
H20G H 0.3215 0.0682 0.0568 0.148 Uiso 0.198(5) 1 calc R U P D -2
H20H H 0.4117 0.0400 0.1100 0.148 Uiso 0.198(5) 1 calc R U P D -2
H20I H 0.3245 -0.0226 0.1349 0.148 Uiso 0.198(5) 1 calc R U P D -2
C210 C 0.4812(17) 0.0298(17) -0.0411(15) 0.058(4) Uani 0.198(5) 1 d D . P D -2
H21A H 0.5334 -0.0047 -0.0592 0.086 Uiso 0.198(5) 1 calc R U P D -2
H21B H 0.5021 0.0684 -0.0067 0.086 Uiso 0.198(5) 1 calc R U P D -2
H21C H 0.4515 0.0696 -0.0908 0.086 Uiso 0.198(5) 1 calc R U P D -2
S4 S 0.03684(8) 0.38622(6) 0.63372(6) 0.0397(4) Uani 0.896(4) 1 d D . P E 1
O14 O 0.1210(7) 0.4037(6) 0.5785(4) 0.0423(9) Uani 0.896(4) 1 d D . P E 1
C107 C -0.0179(4) 0.4938(4) 0.6286(5) 0.0644(18) Uani 0.896(4) 1 d D . P E 1
H10M H -0.0737 0.4850 0.6642 0.097 Uiso 0.896(4) 1 calc R U P E 1
H10N H 0.0225 0.5330 0.6484 0.097 Uiso 0.896(4) 1 calc R U P E 1
H10O H -0.0334 0.5242 0.5702 0.097 Uiso 0.896(4) 1 calc R U P E 1
C108 C 0.0774(6) 0.3650(9) 0.7382(4) 0.130(5) Uani 0.896(4) 1 d D . P E 1
H10P H 0.0259 0.3527 0.7789 0.195 Uiso 0.896(4) 1 calc R U P E 1
H10Q H 0.1204 0.3109 0.7494 0.195 Uiso 0.896(4) 1 calc R U P E 1
H10R H 0.1082 0.4198 0.7433 0.195 Uiso 0.896(4) 1 calc R U P E 1
S4B S 0.1021(10) 0.4362(10) 0.6492(10) 0.075(5) Uani 0.104(4) 1 d D . P E 2
O14B O 0.130(6) 0.403(5) 0.573(3) 0.0423(9) Uani 0.104(4) 1 d D . P E 2
C207 C 0.006(3) 0.512(3) 0.620(5) 0.0644(18) Uani 0.104(4) 1 d D . P E 2
H20J H -0.0153 0.5366 0.6675 0.097 Uiso 0.104(4) 1 calc R U P E 2
H20K H 0.0229 0.5642 0.5719 0.097 Uiso 0.104(4) 1 calc R U P E 2
H20L H -0.0424 0.4785 0.6041 0.097 Uiso 0.104(4) 1 calc R U P E 2
C208 C 0.042(3) 0.341(3) 0.717(4) 0.130(5) Uani 0.104(4) 1 d D . P E 2
H20M H 0.0214 0.3567 0.7691 0.195 Uiso 0.104(4) 1 calc R U P E 2
H20N H -0.0105 0.3281 0.6883 0.195 Uiso 0.104(4) 1 calc R U P E 2
H20O H 0.0831 0.2850 0.7310 0.195 Uiso 0.104(4) 1 calc R U P E 2

loop_
_atom_site_aniso_label
_atom_site_aniso_U_11
_atom_site_aniso_U_22
_atom_site_aniso_U_33
_atom_site_aniso_U_23
_atom_site_aniso_U_13
_atom_site_aniso_U_12
B1 0.0230(16) 0.0273(17) 0.0313(18) -0.0078(14) 0.0006(13) -0.0036(13)
B2 0.0206(15) 0.0198(15) 0.0295(17) -0.0043(13) -0.0062(13) 0.0014(12)
B3 0.0219(15) 0.0177(15) 0.0314(17) -0.0046(13) 0.0006(13) -0.0040(12)
B4 0.0220(15) 0.0300(17) 0.0219(16) -0.0038(13) 0.0024(12) -0.0052(13)
F6 0.0227(9) 0.0423(11) 0.0358(10) -0.0013(8) 0.0006(7) 0.0081(8)
F7 0.0394(12) 0.0573(14) 0.0388(11) 0.0066(10) -0.0056(9) 0.0269(10)
F8 0.0520(12) 0.0289(10) 0.0289(10) 0.0071(8) -0.0077(9) 0.0048(9)
F9 0.0275(10) 0.0573(14) 0.0557(14) 0.0265(11) 0.0001(9) -0.0080(9)
F10 0.0172(9) 0.0520(13) 0.0630(15) 0.0270(11) -0.0033(9) 0.0012(8)
F11 0.0225(9) 0.0371(11) 0.0569(13) 0.0102(9) -0.0062(9) -0.0079(8)
F12 0.0426(12) 0.0444(13) 0.0577(14) 0.0151(11) -0.0223(11) -0.0040(10)
F13 0.0632(14) 0.0248(10) 0.0321(10) 0.0092(8) 0.0027(10) -0.0020(9)
F14 0.0343(12) 0.0488(14) 0.0784(18) 0.0251(13) 0.0149(11) -0.0086(10)
F15 0.0195(9) 0.0434(12) 0.0669(15) 0.0184(11) -0.0042(9) -0.0062(8)
F16 0.0239(9) 0.0613(14) 0.0255(9) -0.0007(9) 0.0019(7) -0.0069(9)
F17 0.0411(13) 0.095(2) 0.0350(12) 0.0151(12) 0.0090(10) -0.0329(13)
F18 0.0693(17) 0.0785(19) 0.0431(14) 0.0415(13) -0.0110(12) -0.0334(15)
F19 0.0499(13) 0.0522(14) 0.0512(14) 0.0201(11) -0.0211(11) -0.0020(11)
F20 0.0230(9) 0.0461(12) 0.0355(10) 0.0048(9) -0.0031(8) -0.0014(8)
O1 0.0399(13) 0.0296(12) 0.0299(12) -0.0069(9) 0.0028(10) 0.0043(10)
O2 0.0420(13) 0.0199(10) 0.0299(11) -0.0045(9) -0.0050(10) 0.0057(9)
O3 0.0373(12) 0.0188(10) 0.0325(12) -0.0050(9) 0.0023(10) 0.0014(9)
O4 0.0518(15) 0.0406(14) 0.0206(11) -0.0075(10) 0.0055(10) 0.0000(11)
C1 0.0191(13) 0.0250(15) 0.0285(15) -0.0022(12) 0.0006(11) -0.0047(11)
C2 0.0173(13) 0.0180(13) 0.0321(16) -0.0019(11) -0.0007(11) -0.0044(10)
C3 0.0154(12) 0.0197(13) 0.0259(14) -0.0039(11) -0.0024(10) -0.0035(10)
C4 0.0131(12) 0.0195(13) 0.0291(15) -0.0051(11) -0.0009(10) -0.0033(10)
C5 0.0122(12) 0.0176(13) 0.0295(15) -0.0037(11) -0.0033(10) -0.0031(9)
C6 0.0174(13) 0.0195(14) 0.0301(15) -0.0030(11) -0.0039(11) 0.0002(10)
C7 0.0220(14) 0.0175(13) 0.0368(17) -0.0046(12) -0.0055(12) 0.0011(11)
C8 0.0212(14) 0.0240(15) 0.0348(16) -0.0108(12) -0.0019(12) -0.0018(11)
C9 0.0156(13) 0.0229(14) 0.0303(15) -0.0075(12) -0.0011(11) -0.0032(10)
C11 0.022(2) 0.0247(15) 0.0271(16) -0.0042(12) 0.0039(13) -0.0035(12)
C12 0.020(3) 0.048(4) 0.020(2) -0.021(2) 0.0078(19) -0.007(2)
C13 0.034(3) 0.062(5) 0.020(2) -0.014(2) 0.015(2) -0.023(3)
C14 0.057(4) 0.038(2) 0.0284(18) 0.0044(15) 0.010(2) -0.015(2)
C15 0.032(2) 0.024(4) 0.034(3) -0.002(2) -0.0027(19) 0.004(2)
C16 0.0215(18) 0.020(3) 0.036(3) -0.002(2) 0.0058(18) -0.002(2)
F1 0.0202(15) 0.064(3) 0.0294(13) 0.000(2) -0.0029(11) -0.0067(18)
F2 0.038(2) 0.079(3) 0.0344(16) 0.003(2) 0.0065(14) -0.025(2)
F3 0.051(5) 0.066(2) 0.0310(18) 0.0200(15) 0.001(4) -0.013(5)
F4 0.0340(16) 0.063(3) 0.038(2) 0.0096(17) -0.0050(14) 0.012(2)
F5 0.0206(11) 0.055(3) 0.0361(19) 0.0054(15) 0.0004(12) -0.0031(16)
C11B 0.022(2) 0.0247(15) 0.0271(16) -0.0042(12) 0.0039(13) -0.0035(12)
C12B 0.020(3) 0.048(4) 0.020(2) -0.021(2) 0.0078(19) -0.007(2)
C13B 0.034(3) 0.062(5) 0.020(2) -0.014(2) 0.015(2) -0.023(3)
C14B 0.057(4) 0.038(2) 0.0284(18) 0.0044(15) 0.010(2) -0.015(2)
C15B 0.032(2) 0.024(4) 0.034(3) -0.002(2) -0.0027(19) 0.004(2)
C16B 0.0215(18) 0.020(3) 0.036(3) -0.002(2) 0.0058(18) -0.002(2)
F1B 0.0202(15) 0.064(3) 0.0294(13) 0.000(2) -0.0029(11) -0.0067(18)
F2B 0.038(2) 0.079(3) 0.0344(16) 0.003(2) 0.0065(14) -0.025(2)
F3B 0.051(5) 0.066(2) 0.0310(18) 0.0200(15) 0.001(4) -0.013(5)
F4B 0.0340(16) 0.063(3) 0.038(2) 0.0096(17) -0.0050(14) 0.012(2)
F5B 0.0206(11) 0.055(3) 0.0361(19) 0.0054(15) 0.0004(12) -0.0031(16)
C21 0.0178(13) 0.0219(14) 0.0260(14) -0.0022(11) -0.0062(11) -0.0016(10)
C22 0.0165(12) 0.0211(14) 0.0254(14) -0.0036(11) -0.0024(10) -0.0025(10)
C23 0.0133(12) 0.0195(13) 0.0235(14) -0.0030(11) -0.0025(10) -0.0037(10)
C24 0.0124(12) 0.0176(13) 0.0258(14) -0.0028(11) -0.0028(10) -0.0021(9)
C25 0.0127(12) 0.0197(13) 0.0228(13) -0.0030(11) -0.0018(10) -0.0011(10)
C26 0.0183(13) 0.0215(14) 0.0243(14) -0.0018(11) -0.0005(10) -0.0026(10)
C27 0.0241(14) 0.0261(15) 0.0270(15) -0.0080(12) 0.0010(11) -0.0002(11)
C28 0.0213(14) 0.0204(14) 0.0314(15) -0.0083(12) -0.0010(11) 0.0012(11)
C29 0.0151(12) 0.0195(14) 0.0298(15) -0.0056(11) -0.0043(11) -0.0001(10)
C30 0.0192(13) 0.0177(13) 0.0261(14) -0.0015(11) -0.0014(11) -0.0050(10)
C31 0.0161(12) 0.0220(14) 0.0235(14) -0.0026(11) -0.0010(10) -0.0030(10)
C32 0.0143(12) 0.0181(13) 0.0242(14) -0.0031(11) -0.0025(10) -0.0041(10)
C33 0.0145(12) 0.0177(13) 0.0257(14) -0.0041(11) -0.0021(10) -0.0041(10)
C34 0.0138(12) 0.0189(13) 0.0239(14) -0.0026(11) -0.0012(10) -0.0040(10)
C35 0.0220(14) 0.0226(14) 0.0231(14) -0.0024(11) 0.0018(11) -0.0025(11)
C36 0.0248(14) 0.0271(15) 0.0261(15) -0.0071(12) 0.0038(11) -0.0024(12)
C37 0.0234(14) 0.0175(13) 0.0325(16) -0.0066(12) 0.0024(12) -0.0025(11)
C38 0.0173(13) 0.0190(13) 0.0277(14) -0.0050(11) -0.0014(11) -0.0038(10)
C41 0.0236(14) 0.0177(13) 0.0264(14) -0.0030(11) -0.0059(11) -0.0020(11)
C42 0.0250(14) 0.0242(15) 0.0267(15) -0.0059(12) -0.0042(12) 0.0043(11)
C43 0.0321(16) 0.0270(15) 0.0259(15) -0.0018(12) -0.0097(12) 0.0109(12)
C44 0.0394(18) 0.0205(14) 0.0257(15) -0.0005(12) -0.0105(13) 0.0028(12)
C45 0.0254(15) 0.0294(16) 0.0373(18) 0.0038(14) -0.0036(13) -0.0066(12)
C46 0.0192(14) 0.0280(16) 0.0386(18) 0.0040(13) -0.0080(12) 0.0005(12)
C51 0.0231(14) 0.0156(13) 0.0267(14) -0.0016(11) -0.0001(11) -0.0014(10)
C52 0.0229(14) 0.0216(14) 0.0339(16) -0.0004(12) -0.0021(12) -0.0057(11)
C53 0.0347(17) 0.0220(15) 0.0352(17) 0.0003(13) -0.0101(14) -0.0006(12)
C54 0.0415(18) 0.0200(15) 0.0276(16) 0.0025(12) 0.0008(13) -0.0036(13)
C55 0.0330(17) 0.0252(16) 0.0424(19) 0.0052(14) 0.0111(14) -0.0069(13)
C56 0.0235(15) 0.0241(15) 0.0386(18) 0.0028(13) -0.0017(13) -0.0016(12)
C61 0.0199(13) 0.0284(15) 0.0174(13) 0.0010(11) -0.0018(10) -0.0084(11)
C62 0.0200(13) 0.0204(13) 0.0194(13) 0.0009(11) -0.0017(10) -0.0050(10)
C63 0.0160(12) 0.0226(14) 0.0181(13) -0.0025(10) -0.0018(10) -0.0062(10)
C64 0.0153(12) 0.0229(14) 0.0190(13) -0.0015(11) -0.0003(10) -0.0044(10)
C65 0.0193(13) 0.0255(14) 0.0226(14) -0.0041(11) 0.0005(11) -0.0050(11)
C66 0.0222(14) 0.0273(15) 0.0267(15) -0.0084(12) 0.0015(11) -0.0026(11)
C67 0.0251(14) 0.0202(14) 0.0322(16) -0.0032(12) -0.0014(12) 0.0004(11)
C68 0.0198(13) 0.0226(14) 0.0220(14) 0.0007(11) -0.0010(11) -0.0033(11)
C69 0.0162(12) 0.0209(13) 0.0194(13) -0.0006(11) -0.0018(10) -0.0049(10)
C71 0.0272(15) 0.0301(16) 0.0202(14) -0.0010(12) -0.0020(11) -0.0114(12)
C72 0.0281(16) 0.0412(18) 0.0215(15) -0.0007(13) -0.0002(12) -0.0135(13)
C73 0.0330(18) 0.057(2) 0.0249(16) 0.0062(15) 0.0030(13) -0.0249(16)
C74 0.052(2) 0.051(2) 0.0252(17) 0.0174(16) -0.0084(16) -0.0246(18)
C75 0.0368(19) 0.040(2) 0.0364(19) 0.0094(15) -0.0125(15) -0.0094(15)
C76 0.0266(15) 0.0365(17) 0.0248(15) 0.0021(13) -0.0052(12) -0.0106(13)
S1 0.0560(6) 0.0250(4) 0.0536(6) -0.0105(4) -0.0083(4) -0.0016(4)
O11 0.0494(15) 0.0268(12) 0.0508(15) -0.0140(11) 0.0059(12) -0.0021(11)
C101 0.049(2) 0.047(2) 0.062(3) -0.017(2) -0.001(2) -0.0107(18)
C102 0.085(4) 0.083(4) 0.107(5) -0.070(4) 0.002(3) -0.010(3)
S2 0.0863(8) 0.0377(5) 0.0488(6) -0.0188(4) -0.0189(5) 0.0149(5)
O12 0.0636(19) 0.0379(15) 0.0546(17) -0.0170(13) -0.0071(14) 0.0147(13)
C103 0.068(3) 0.041(2) 0.057(3) -0.0116(19) -0.019(2) 0.006(2)
C104 0.096(4) 0.069(4) 0.083(4) -0.004(3) -0.047(4) -0.007(3)
S3 0.053(2) 0.0424(12) 0.0416(11) -0.0145(9) 0.0058(11) -0.0099(13)
O13 0.069(6) 0.071(9) 0.053(4) -0.013(6) 0.001(4) -0.012(6)
C105 0.053(5) 0.066(5) 0.045(4) -0.009(4) -0.005(4) -0.014(4)
C106 0.043(4) 0.058(5) 0.064(6) -0.024(4) -0.002(4) -0.004(4)
S3B 0.058(3) 0.0327(13) 0.0374(12) -0.0088(9) -0.0071(13) -0.0015(14)
O13B 0.055(7) 0.034(6) 0.056(8) 0.003(5) -0.013(6) -0.016(5)
C205 0.136(15) 0.038(6) 0.043(6) -0.001(4) -0.044(8) 0.015(7)
C206 0.052(6) 0.049(6) 0.053(6) -0.023(5) 0.006(5) -0.023(5)
S5 0.060(2) 0.0373(18) 0.0353(17) -0.0083(13) -0.0032(14) 0.0026(14)
O15 0.091(16) 0.071(6) 0.098(9) -0.036(6) 0.022(10) -0.011(7)
C109 0.059(11) 0.059(11) 0.043(8) 0.007(8) 0.014(7) -0.019(7)
C110 0.062(10) 0.085(13) 0.051(9) -0.026(9) -0.009(7) -0.010(9)
S5B 0.100(6) 0.067(5) 0.057(4) -0.025(3) -0.002(4) -0.015(4)
O15B 0.091(16) 0.071(6) 0.098(9) -0.036(6) 0.022(10) -0.011(7)
C209 0.11(3) 0.11(3) 0.07(2) -0.027(19) -0.011(18) 0.05(2)
C210 0.059(11) 0.059(11) 0.043(8) 0.007(8) 0.014(7) -0.019(7)
S4 0.0570(7) 0.0229(5) 0.0391(6) -0.0091(4) 0.0032(4) -0.0016(4)
O14 0.049(3) 0.0366(14) 0.0426(17) -0.0155(13) -0.0015(14) 0.0111(15)
C107 0.049(3) 0.035(3) 0.093(4) 0.002(3) 0.026(3) 0.013(2)
C108 0.093(6) 0.243(12) 0.028(3) -0.003(5) -0.015(3) 0.071(7)
S4B 0.083(10) 0.057(8) 0.080(9) -0.011(6) -0.008(7) -0.007(6)
O14B 0.049(3) 0.0366(14) 0.0426(17) -0.0155(13) -0.0015(14) 0.0111(15)
C207 0.049(3) 0.035(3) 0.093(4) 0.002(3) 0.026(3) 0.013(2)
C208 0.093(6) 0.243(12) 0.028(3) -0.003(5) -0.015(3) 0.071(7)

loop_
_atom_type_symbol
_atom_type_description
_atom_type_scat_dispersion_real
_atom_type_scat_dispersion_imag
_atom_type_scat_source
C C 0.0181 0.0091 'International Tables Vol C Tables 4.2.6.8 and 6.1.1.4'
H H 0.0000 0.0000 'International Tables Vol C Tables 4.2.6.8 and 6.1.1.4'
B B 0.0090 0.0039 'International Tables Vol C Tables 4.2.6.8 and 6.1.1.4'
O O 0.0492 0.0322 'International Tables Vol C Tables 4.2.6.8 and 6.1.1.4'
F F 0.0727 0.0534 'International Tables Vol C Tables 4.2.6.8 and 6.1.1.4'
S S 0.3331 0.5567 'International Tables Vol C Tables 4.2.6.8 and 6.1.1.4'

loop_
_geom_angle_atom_site_label_1
_geom_angle_atom_site_label_2
_geom_angle_atom_site_label_3
_geom_angle
_geom_angle_site_symmetry_1
_geom_angle_site_symmetry_3
O1 B1 C1 119.4(3) . .
O1 B1 C9 125.6(3) . .
C1 B1 C9 115.0(3) . .
O2 B2 C21 118.7(3) . .
O2 B2 C29 125.7(3) . .
C21 B2 C29 115.4(3) . .
O3 B3 C30 118.1(3) . .
O3 B3 C38 126.7(3) . .
C30 B3 C38 115.2(3) . .
O4 B4 C61 126.1(3) . .
O4 B4 C65 118.7(3) . 2_556
C61 B4 C65 115.2(3) . 2_556
B1 O1 H1 109.5 . .
B2 O2 H2 109.5 . .
B3 O3 H3 109.5 . .
B4 O4 H4 109.5 . .
C2 C1 C11 117.6(3) . .
C2 C1 C11B 117.7(4) . .
C2 C1 B1 118.6(3) . .
C11 C1 B1 123.7(3) . .
C11B C1 B1 123.5(4) . .
C1 C2 C3 125.4(3) . .
C1 C2 H2A 117.3 . .
C3 C2 H2A 117.3 . .
C4 C3 C5 119.3(3) . .
C4 C3 C2 120.3(3) . .
C5 C3 C2 120.4(3) . .
C3 C4 C5 119.9(3) . 2_656
C3 C4 C9 119.9(3) . .
C5 C4 C9 120.3(3) 2_656 .
C3 C5 C4 120.9(3) . 2_656
C3 C5 C6 121.6(3) . 2_656
C4 C5 C6 117.6(3) 2_656 2_656
C7 C6 C5 121.5(3) . 2_656
C7 C6 H6 119.3 . .
C5 C6 H6 119.3 2_656 .
C6 C7 C8 120.5(3) . .
C6 C7 H7 119.7 . .
C8 C7 H7 119.7 . .
C9 C8 C7 121.6(3) . .
C9 C8 H8 119.2 . .
C7 C8 H8 119.2 . .
C8 C9 C4 118.5(3) . .
C8 C9 B1 120.7(3) . .
C4 C9 B1 120.7(3) . .
C12 C11 C16 120.0 . .
C12 C11 C1 120.6(4) . .
C16 C11 C1 119.4(4) . .
F1 C12 C13 119.9(5) . .
F1 C12 C11 120.1(5) . .
C13 C12 C11 120.0 . .
F2 C13 C12 117.6(5) . .
F2 C13 C14 122.4(5) . .
C12 C13 C14 120.0 . .
F3 C14 C13 118.2(5) . .
F3 C14 C15 121.8(5) . .
C13 C14 C15 120.0 . .
F4 C15 C16 120.1(5) . .
F4 C15 C14 119.7(5) . .
C16 C15 C14 120.0 . .
F5 C16 C15 117.9(4) . .
F5 C16 C11 122.0(4) . .
C15 C16 C11 120.0 . .
C12B C11B C16B 120.0 . .
C12B C11B C1 115.9(8) . .
C16B C11B C1 123.9(8) . .
F1B C12B C11B 126.3(10) . .
F1B C12B C13B 113.4(10) . .
C11B C12B C13B 120.0 . .
F2B C13B C14B 116.3(10) . .
F2B C13B C12B 123.6(10) . .
C14B C13B C12B 120.0 . .
C13B C14B C15B 120.0 . .
C13B C14B F3B 123.8(11) . .
C15B C14B F3B 116.2(11) . .
F4B C15B C16B 120.8(9) . .
F4B C15B C14B 119.2(9) . .
C16B C15B C14B 120.0 . .
F5B C16B C15B 117.5(9) . .
F5B C16B C11B 122.4(9) . .
C15B C16B C11B 120.0 . .
C22 C21 C41 119.1(3) . .
C22 C21 B2 118.5(3) . .
C41 C21 B2 122.4(3) . .
C21 C22 C23 124.9(3) . .
C21 C22 H22 117.5 . .
C23 C22 H22 117.5 . .
C24 C23 C34 119.5(2) . .
C24 C23 C22 120.6(3) . .
C34 C23 C22 119.8(3) . .
C23 C24 C25 120.1(3) . .
C23 C24 C29 120.3(3) . .
C25 C24 C29 119.7(3) . .
C32 C25 C26 121.9(3) . .
C32 C25 C24 120.0(3) . .
C26 C25 C24 118.0(3) . .
C27 C26 C25 121.3(3) . .
C27 C26 H26 119.4 . .
C25 C26 H26 119.4 . .
C26 C27 C28 120.4(3) . .
C26 C27 H27 119.8 . .
C28 C27 H27 119.8 . .
C29 C28 C27 121.7(3) . .
C29 C28 H28 119.1 . .
C27 C28 H28 119.1 . .
C28 C29 C24 118.9(3) . .
C28 C29 B2 121.1(3) . .
C24 C29 B2 120.0(3) . .
C31 C30 C51 119.1(3) . .
C31 C30 B3 118.8(3) . .
C51 C30 B3 122.1(3) . .
C30 C31 C32 125.0(3) . .
C30 C31 H31 117.5 . .
C32 C31 H31 117.5 . .
C33 C32 C25 120.0(2) . .
C33 C32 C31 120.2(3) . .
C25 C32 C31 119.9(3) . .
C32 C33 C34 119.6(3) . .
C32 C33 C38 120.4(3) . .
C34 C33 C38 120.0(3) . .
C23 C34 C33 120.6(3) . .
C23 C34 C35 121.8(3) . .
C33 C34 C35 117.6(3) . .
C36 C35 C34 121.5(3) . .
C36 C35 H35 119.3 . .
C34 C35 H35 119.3 . .
C35 C36 C37 120.3(3) . .
C35 C36 H36 119.8 . .
C37 C36 H36 119.8 . .
C38 C37 C36 121.9(3) . .
C38 C37 H37 119.1 . .
C36 C37 H37 119.1 . .
C37 C38 C33 118.7(3) . .
C37 C38 B3 121.3(3) . .
C33 C38 B3 120.0(3) . .
C42 C41 C46 114.9(3) . .
C42 C41 C21 121.7(3) . .
C46 C41 C21 123.4(3) . .
F6 C42 C43 117.6(3) . .
F6 C42 C41 119.5(3) . .
C43 C42 C41 122.9(3) . .
F7 C43 C44 119.8(3) . .
F7 C43 C42 120.2(3) . .
C44 C43 C42 120.0(3) . .
F8 C44 C43 120.3(3) . .
F8 C44 C45 120.4(3) . .
C43 C44 C45 119.3(3) . .
F9 C45 C46 121.0(3) . .
F9 C45 C44 119.6(3) . .
C46 C45 C44 119.3(3) . .
F10 C46 C45 116.9(3) . .
F10 C46 C41 119.5(3) . .
C45 C46 C41 123.6(3) . .
C52 C51 C56 114.8(3) . .
C52 C51 C30 122.3(3) . .
C56 C51 C30 122.9(3) . .
F11 C52 C51 119.4(3) . .
F11 C52 C53 117.2(3) . .
C51 C52 C53 123.4(3) . .
F12 C53 C54 120.4(3) . .
F12 C53 C52 120.5(3) . .
C54 C53 C52 119.1(3) . .
F13 C54 C55 120.5(3) . .
F13 C54 C53 119.8(3) . .
C55 C54 C53 119.7(3) . .
F14 C55 C54 120.0(3) . .
F14 C55 C56 120.2(3) . .
C54 C55 C56 119.8(3) . .
F15 C56 C55 117.3(3) . .
F15 C56 C51 119.6(3) . .
C55 C56 C51 123.1(3) . .
C62 C61 C71 116.6(3) . .
C62 C61 B4 118.4(3) . .
C71 C61 B4 125.1(3) . .
C61 C62 C63 125.6(3) . .
C61 C62 H62 117.2 . .
C63 C62 H62 117.2 . .
C64 C63 C69 120.4(2) . .
C64 C63 C62 119.9(3) . .
C69 C63 C62 119.7(3) . .
C63 C64 C65 120.2(3) . 2_556
C63 C64 C69 119.7(3) . 2_556
C65 C64 C69 120.1(3) 2_556 2_556
C66 C65 C64 118.9(3) . 2_556
C66 C65 B4 120.5(3) . 2_556
C64 C65 B4 120.7(3) 2_556 2_556
C65 C66 C67 121.5(3) . .
C65 C66 H66 119.2 . .
C67 C66 H66 119.2 . .
C68 C67 C66 120.2(3) . .
C68 C67 H67 119.9 . .
C66 C67 H67 119.9 . .
C67 C68 C69 121.6(3) . .
C67 C68 H68 119.2 . .
C69 C68 H68 119.2 . .
C68 C69 C63 122.3(3) . .
C68 C69 C64 117.7(3) . 2_556
C63 C69 C64 120.0(3) . 2_556
C76 C71 C72 115.9(3) . .
C76 C71 C61 122.4(3) . .
C72 C71 C61 121.7(3) . .
F16 C72 C73 117.8(3) . .
F16 C72 C71 120.1(3) . .
C73 C72 C71 122.0(3) . .
F17 C73 C74 119.9(3) . .
F17 C73 C72 120.0(3) . .
C74 C73 C72 120.1(3) . .
F18 C74 C73 120.3(4) . .
F18 C74 C75 119.8(4) . .
C73 C74 C75 119.8(3) . .
F19 C75 C74 120.1(3) . .
F19 C75 C76 120.4(3) . .
C74 C75 C76 119.6(3) . .
F20 C76 C75 117.2(3) . .
F20 C76 C71 120.1(3) . .
C75 C76 C71 122.6(3) . .
O11 S1 C102 106.1(3) . .
O11 S1 C101 106.56(18) . .
C102 S1 C101 97.1(3) . .
S1 C101 H10A 109.5 . .
S1 C101 H10B 109.5 . .
H10A C101 H10B 109.5 . .
S1 C101 H10C 109.5 . .
H10A C101 H10C 109.5 . .
H10B C101 H10C 109.5 . .
S1 C102 H10D 109.5 . .
S1 C102 H10E 109.5 . .
H10D C102 H10E 109.5 . .
S1 C102 H10F 109.5 . .
H10D C102 H10F 109.5 . .
H10E C102 H10F 109.5 . .
O12 S2 C103 107.7(2) . .
O12 S2 C104 106.0(2) . .
C103 S2 C104 97.9(3) . .
S2 C103 H10G 109.5 . .
S2 C103 H10H 109.5 . .
H10G C103 H10H 109.5 . .
S2 C103 H10I 109.5 . .
H10G C103 H10I 109.5 . .
H10H C103 H10I 109.5 . .
S2 C104 H10J 109.5 . .
S2 C104 H10K 109.5 . .
H10J C104 H10K 109.5 . .
S2 C104 H10L 109.5 . .
H10J C104 H10L 109.5 . .
H10K C104 H10L 109.5 . .
O13 S3 C106 106.0(7) . .
O13 S3 C105 105.1(6) . .
C106 S3 C105 96.3(4) . .
S3 C105 H10S 109.5 . .
S3 C105 H10T 109.5 . .
H10S C105 H10T 109.5 . .
S3 C105 H10U 109.5 . .
H10S C105 H10U 109.5 . .
H10T C105 H10U 109.5 . .
S3 C106 H10V 109.5 . .
S3 C106 H10W 109.5 . .
H10V C106 H10W 109.5 . .
S3 C106 H10X 109.5 . .
H10V C106 H10X 109.5 . .
H10W C106 H10X 109.5 . .
O13B S3B C206 106.9(7) . .
O13B S3B C205 106.6(9) . .
C206 S3B C205 95.3(6) . .
S3B C205 H20A 109.5 . .
S3B C205 H20B 109.5 . .
H20A C205 H20B 109.5 . .
S3B C205 H20C 109.5 . .
H20A C205 H20C 109.5 . .
H20B C205 H20C 109.5 . .
S3B C206 H20D 109.5 . .
S3B C206 H20E 109.5 . .
H20D C206 H20E 109.5 . .
S3B C206 H20F 109.5 . .
H20D C206 H20F 109.5 . .
H20E C206 H20F 109.5 . .
O15 S5 C109 106.0(9) . .
O15 S5 C110 107.0(10) . .
C109 S5 C110 97.5(8) . .
S5 C109 H10Y 109.5 . .
S5 C109 H10Z 109.5 . .
H10Y C109 H10Z 109.5 . .
S5 C109 H110 109.5 . .
H10Y C109 H110 109.5 . .
H10Z C109 H110 109.5 . .
S5 C110 H11A 109.5 . .
S5 C110 H11B 109.5 . .
H11A C110 H11B 109.5 . .
S5 C110 H11C 109.5 . .
H11A C110 H11C 109.5 . .
H11B C110 H11C 109.5 . .
O15B S5B C209 106.5(15) . .
O15B S5B C210 104.5(14) . .
C209 S5B C210 97.4(13) . .
S5B C209 H20G 109.5 . .
S5B C209 H20H 109.5 . .
H20G C209 H20H 109.5 . .
S5B C209 H20I 109.5 . .
H20G C209 H20I 109.5 . .
H20H C209 H20I 109.5 . .
S5B C210 H21A 109.5 . .
S5B C210 H21B 109.5 . .
H21A C210 H21B 109.5 . .
S5B C210 H21C 109.5 . .
H21A C210 H21C 109.5 . .
H21B C210 H21C 109.5 . .
O14 S4 C107 107.3(3) . .
O14 S4 C108 104.0(5) . .
C107 S4 C108 97.3(4) . .
S4 C107 H10M 109.5 . .
S4 C107 H10N 109.5 . .
H10M C107 H10N 109.5 . .
S4 C107 H10O 109.5 . .
H10M C107 H10O 109.5 . .
H10N C107 H10O 109.5 . .
S4 C108 H10P 109.5 . .
S4 C108 H10Q 109.5 . .
H10P C108 H10Q 109.5 . .
S4 C108 H10R 109.5 . .
H10P C108 H10R 109.5 . .
H10Q C108 H10R 109.5 . .
O14B S4B C207 106(2) . .
O14B S4B C208 104(2) . .
C207 S4B C208 97.1(16) . .
S4B C207 H20J 109.5 . .
S4B C207 H20K 109.5 . .
H20J C207 H20K 109.5 . .
S4B C207 H20L 109.5 . .
H20J C207 H20L 109.5 . .
H20K C207 H20L 109.5 . .
S4B C208 H20M 109.5 . .
S4B C208 H20N 109.5 . .
H20M C208 H20N 109.5 . .
S4B C208 H20O 109.5 . .
H20M C208 H20O 109.5 . .
H20N C208 H20O 109.5 . .

loop_
_geom_bond_atom_site_label_1
_geom_bond_atom_site_label_2
_geom_bond_distance
_geom_bond_site_symmetry_2
B1 O1 1.362(4) .
B1 C1 1.552(5) .
B1 C9 1.558(5) .
B2 O2 1.352(4) .
B2 C21 1.558(5) .
B2 C29 1.561(4) .
B3 O3 1.357(4) .
B3 C30 1.551(5) .
B3 C38 1.563(4) .
B4 O4 1.359(4) .
B4 C61 1.547(5) .
B4 C65 1.561(4) 2_556
F6 C42 1.345(4) .
F7 C43 1.339(4) .
F8 C44 1.338(4) .
F9 C45 1.336(4) .
F10 C46 1.340(4) .
F11 C52 1.344(4) .
F12 C53 1.335(4) .
F13 C54 1.343(4) .
F14 C55 1.335(4) .
F15 C56 1.341(4) .
F16 C72 1.336(4) .
F17 C73 1.342(4) .
F18 C74 1.346(4) .
F19 C75 1.339(4) .
F20 C76 1.347(4) .
O1 H1 0.8400 .
O2 H2 0.8400 .
O3 H3 0.8400 .
O4 H4 0.8400 .
C1 C2 1.350(4) .
C1 C11 1.516(5) .
C1 C11B 1.537(9) .
C2 C3 1.453(4) .
C2 H2A 0.9500 .
C3 C4 1.419(4) .
C3 C5 1.426(4) .
C4 C5 1.430(4) 2_656
C4 C9 1.438(4) .
C5 C4 1.430(4) 2_656
C5 C6 1.438(4) 2_656
C6 C7 1.353(4) .
C6 C5 1.438(4) 2_656
C6 H6 0.9500 .
C7 C8 1.409(4) .
C7 H7 0.9500 .
C8 C9 1.384(4) .
C8 H8 0.9500 .
C11 C12 1.3900 .
C11 C16 1.3900 .
C12 F1 1.331(6) .
C12 C13 1.3900 .
C13 F2 1.329(6) .
C13 C14 1.3900 .
C14 F3 1.334(11) .
C14 C15 1.3900 .
C15 F4 1.319(6) .
C15 C16 1.3900 .
C16 F5 1.325(6) .
C11B C12B 1.3900 .
C11B C16B 1.3900 .
C12B F1B 1.269(11) .
C12B C13B 1.3900 .
C13B F2B 1.364(11) .
C13B C14B 1.3900 .
C14B C15B 1.3900 .
C14B F3B 1.40(2) .
C15B F4B 1.375(12) .
C15B C16B 1.3900 .
C16B F5B 1.293(11) .
C21 C22 1.355(4) .
C21 C41 1.487(4) .
C22 C23 1.457(4) .
C22 H22 0.9500 .
C23 C24 1.418(4) .
C23 C34 1.422(4) .
C24 C25 1.437(4) .
C24 C29 1.440(4) .
C25 C32 1.424(4) .
C25 C26 1.429(4) .
C26 C27 1.361(4) .
C26 H26 0.9500 .
C27 C28 1.407(4) .
C27 H27 0.9500 .
C28 C29 1.376(4) .
C28 H28 0.9500 .
C30 C31 1.353(4) .
C30 C51 1.487(4) .
C31 C32 1.457(4) .
C31 H31 0.9500 .
C32 C33 1.417(4) .
C33 C34 1.435(4) .
C33 C38 1.442(4) .
C34 C35 1.436(4) .
C35 C36 1.362(4) .
C35 H35 0.9500 .
C36 C37 1.407(4) .
C36 H36 0.9500 .
C37 C38 1.377(4) .
C37 H37 0.9500 .
C41 C42 1.389(4) .
C41 C46 1.392(4) .
C42 C43 1.384(4) .
C43 C44 1.373(5) .
C44 C45 1.380(5) .
C45 C46 1.380(5) .
C51 C52 1.386(4) .
C51 C56 1.390(4) .
C52 C53 1.388(4) .
C53 C54 1.375(5) .
C54 C55 1.366(5) .
C55 C56 1.383(5) .
C61 C62 1.356(4) .
C61 C71 1.492(4) .
C62 C63 1.457(4) .
C62 H62 0.9500 .
C63 C64 1.416(4) .
C63 C69 1.429(4) .
C64 C65 1.433(4) 2_556
C64 C69 1.436(4) 2_556
C65 C66 1.381(4) .
C65 C64 1.433(4) 2_556
C65 B4 1.561(4) 2_556
C66 C67 1.409(4) .
C66 H66 0.9500 .
C67 C68 1.366(4) .
C67 H67 0.9500 .
C68 C69 1.425(4) .
C68 H68 0.9500 .
C69 C64 1.436(4) 2_556
C71 C76 1.385(5) .
C71 C72 1.388(4) .
C72 C73 1.387(5) .
C73 C74 1.363(6) .
C74 C75 1.368(6) .
C75 C76 1.385(5) .
S1 O11 1.508(3) .
S1 C102 1.777(5) .
S1 C101 1.790(4) .
C101 H10A 0.9800 .
C101 H10B 0.9800 .
C101 H10C 0.9800 .
C102 H10D 0.9800 .
C102 H10E 0.9800 .
C102 H10F 0.9800 .
S2 O12 1.504(3) .
S2 C103 1.784(5) .
S2 C104 1.792(6) .
C103 H10G 0.9800 .
C103 H10H 0.9800 .
C103 H10I 0.9800 .
C104 H10J 0.9800 .
C104 H10K 0.9800 .
C104 H10L 0.9800 .
S3 O13 1.472(15) .
S3 C106 1.782(8) .
S3 C105 1.782(10) .
C105 H10S 0.9800 .
C105 H10T 0.9800 .
C105 H10U 0.9800 .
C106 H10V 0.9800 .
C106 H10W 0.9800 .
C106 H10X 0.9800 .
S3B O13B 1.512(18) .
S3B C206 1.758(10) .
S3B C205 1.796(11) .
C205 H20A 0.9800 .
C205 H20B 0.9800 .
C205 H20C 0.9800 .
C206 H20D 0.9800 .
C206 H20E 0.9800 .
C206 H20F 0.9800 .
S5 O15 1.494(15) .
S5 C109 1.771(11) .
S5 C110 1.792(12) .
C109 H10Y 0.9800 .
C109 H10Z 0.9800 .
C109 H110 0.9800 .
C110 H11A 0.9800 .
C110 H11B 0.9800 .
C110 H11C 0.9800 .
S5B O15B 1.490(17) .
S5B C209 1.757(15) .
S5B C210 1.809(14) .
C209 H20G 0.9800 .
C209 H20H 0.9800 .
C209 H20I 0.9800 .
C210 H21A 0.9800 .
C210 H21B 0.9800 .
C210 H21C 0.9800 .
S4 O14 1.493(7) .
S4 C107 1.739(5) .
S4 C108 1.791(6) .
C107 H10M 0.9800 .
C107 H10N 0.9800 .
C107 H10O 0.9800 .
C108 H10P 0.9800 .
C108 H10Q 0.9800 .
C108 H10R 0.9800 .
S4B O14B 1.500(18) .
S4B C207 1.765(17) .
S4B C208 1.805(17) .
C207 H20J 0.9800 .
C207 H20K 0.9800 .
C207 H20L 0.9800 .
C208 H20M 0.9800 .
C208 H20N 0.9800 .
C208 H20O 0.9800 .

loop_
_geom_torsion_atom_site_label_1
_geom_torsion_atom_site_label_2
_geom_torsion_atom_site_label_3
_geom_torsion_atom_site_label_4
_geom_torsion
_geom_torsion_site_symmetry_1
_geom_torsion_site_symmetry_4
O1 B1 C1 C2 177.9(3) . .
C9 B1 C1 C2 -0.1(4) . .
O1 B1 C1 C11 -4.5(5) . .
C9 B1 C1 C11 177.4(4) . .
O1 B1 C1 C11B 2.2(7) . .
C9 B1 C1 C11B -175.8(6) . .
C11 C1 C2 C3 -176.6(4) . .
C11B C1 C2 C3 177.1(6) . .
B1 C1 C2 C3 1.1(4) . .
C1 C2 C3 C4 -2.0(4) . .
C1 C2 C3 C5 178.7(3) . .
C5 C3 C4 C5 0.5(4) . 2_656
C2 C3 C4 C5 -178.7(2) . 2_656
C5 C3 C4 C9 -179.0(2) . .
C2 C3 C4 C9 1.7(4) . .
C4 C3 C5 C4 -0.5(4) . 2_656
C2 C3 C5 C4 178.7(2) . 2_656
C4 C3 C5 C6 178.3(2) . 2_656
C2 C3 C5 C6 -2.4(4) . 2_656
C5 C6 C7 C8 -0.4(4) 2_656 .
C6 C7 C8 C9 -1.3(4) . .
C7 C8 C9 C4 1.2(4) . .
C7 C8 C9 B1 -177.9(3) . .
C3 C4 C9 C8 -179.9(3) . .
C5 C4 C9 C8 0.5(4) 2_656 .
C3 C4 C9 B1 -0.8(4) . .
C5 C4 C9 B1 179.7(3) 2_656 .
O1 B1 C9 C8 1.2(5) . .
C1 B1 C9 C8 179.1(3) . .
O1 B1 C9 C4 -178.0(3) . .
C1 B1 C9 C4 0.0(4) . .
C2 C1 C11 C12 116.1(3) . .
B1 C1 C11 C12 -61.5(5) . .
C2 C1 C11 C16 -61.1(5) . .
B1 C1 C11 C16 121.3(3) . .
C16 C11 C12 F1 178.1(5) . .
C1 C11 C12 F1 0.9(5) . .
C16 C11 C12 C13 0.0 . .
C1 C11 C12 C13 -177.2(4) . .
F1 C12 C13 F2 1.1(5) . .
C11 C12 C13 F2 179.1(5) . .
F1 C12 C13 C14 -178.1(5) . .
C11 C12 C13 C14 0.0 . .
F2 C13 C14 F3 1.8(9) . .
C12 C13 C14 F3 -179.1(9) . .
F2 C13 C14 C15 -179.1(5) . .
C12 C13 C14 C15 0.0 . .
F3 C14 C15 F4 3.6(9) . .
C13 C14 C15 F4 -175.5(5) . .
F3 C14 C15 C16 179.1(9) . .
C13 C14 C15 C16 0.0 . .
F4 C15 C16 F5 -0.8(5) . .
C14 C15 C16 F5 -176.3(4) . .
F4 C15 C16 C11 175.5(5) . .
C14 C15 C16 C11 0.0 . .
C12 C11 C16 F5 176.1(5) . .
C1 C11 C16 F5 -6.6(5) . .
C12 C11 C16 C15 0.0 . .
C1 C11 C16 C15 177.2(4) . .
C2 C1 C11B C12B 95.9(6) . .
B1 C1 C11B C12B -88.4(6) . .
C2 C1 C11B C16B -78.8(7) . .
B1 C1 C11B C16B 97.0(6) . .
C16B C11B C12B F1B -173.6(10) . .
C1 C11B C12B F1B 11.6(9) . .
C16B C11B C12B C13B 0.0 . .
C1 C11B C12B C13B -174.8(8) . .
F1B C12B C13B F2B -3.1(10) . .
C11B C12B C13B F2B -177.5(10) . .
F1B C12B C13B C14B 174.3(9) . .
C11B C12B C13B C14B 0.0 . .
F2B C13B C14B C15B 177.6(10) . .
C12B C13B C14B C15B 0.0 . .
F2B C13B C14B F3B -3.7(17) . .
C12B C13B C14B F3B 178.7(17) . .
C13B C14B C15B F4B 177.4(9) . .
F3B C14B C15B F4B -1.3(15) . .
C13B C14B C15B C16B 0.0 . .
F3B C14B C15B C16B -178.8(16) . .
F4B C15B C16B F5B -0.5(10) . .
C14B C15B C16B F5B 176.9(9) . .
F4B C15B C16B C11B -177.4(9) . .
C14B C15B C16B C11B 0.0 . .
C12B C11B C16B F5B -176.7(9) . .
C1 C11B C16B F5B -2.3(9) . .
C12B C11B C16B C15B 0.0 . .
C1 C11B C16B C15B 174.4(8) . .
O2 B2 C21 C22 170.5(3) . .
C29 B2 C21 C22 -6.3(4) . .
O2 B2 C21 C41 -5.7(4) . .
C29 B2 C21 C41 177.5(2) . .
C41 C21 C22 C23 -179.7(2) . .
B2 C21 C22 C23 3.9(4) . .
C21 C22 C23 C24 0.3(4) . .
C21 C22 C23 C34 -179.0(3) . .
C34 C23 C24 C25 -1.9(4) . .
C22 C23 C24 C25 178.8(2) . .
C34 C23 C24 C29 177.5(2) . .
C22 C23 C24 C29 -1.7(4) . .
C23 C24 C25 C32 1.2(4) . .
C29 C24 C25 C32 -178.2(2) . .
C23 C24 C25 C26 179.7(2) . .
C29 C24 C25 C26 0.3(4) . .
C32 C25 C26 C27 178.0(3) . .
C24 C25 C26 C27 -0.5(4) . .
C25 C26 C27 C28 0.3(4) . .
C26 C27 C28 C29 0.2(5) . .
C27 C28 C29 C24 -0.4(4) . .
C27 C28 C29 B2 -178.5(3) . .
C23 C24 C29 C28 -179.3(3) . .
C25 C24 C29 C28 0.1(4) . .
C23 C24 C29 B2 -1.2(4) . .
C25 C24 C29 B2 178.3(2) . .
O2 B2 C29 C28 6.5(5) . .
C21 B2 C29 C28 -176.9(3) . .
O2 B2 C29 C24 -171.6(3) . .
C21 B2 C29 C24 5.0(4) . .
O3 B3 C30 C31 178.7(3) . .
C38 B3 C30 C31 -3.2(4) . .
O3 B3 C30 C51 -3.7(4) . .
C38 B3 C30 C51 174.3(2) . .
C51 C30 C31 C32 179.4(3) . .
B3 C30 C31 C32 -3.0(4) . .
C26 C25 C32 C33 -176.7(2) . .
C24 C25 C32 C33 1.7(4) . .
C26 C25 C32 C31 2.7(4) . .
C24 C25 C32 C31 -178.9(2) . .
C30 C31 C32 C33 7.1(4) . .
C30 C31 C32 C25 -172.3(3) . .
C25 C32 C33 C34 -3.9(4) . .
C31 C32 C33 C34 176.7(2) . .
C25 C32 C33 C38 175.3(2) . .
C31 C32 C33 C38 -4.1(4) . .
C24 C23 C34 C33 -0.4(4) . .
C22 C23 C34 C33 178.9(2) . .
C24 C23 C34 C35 -179.0(2) . .
C22 C23 C34 C35 0.3(4) . .
C32 C33 C34 C23 3.3(4) . .
C38 C33 C34 C23 -175.9(2) . .
C32 C33 C34 C35 -178.0(2) . .
C38 C33 C34 C35 2.7(4) . .
C23 C34 C35 C36 176.8(3) . .
C33 C34 C35 C36 -1.8(4) . .
C34 C35 C36 C37 0.0(4) . .
C35 C36 C37 C38 0.9(5) . .
C36 C37 C38 C33 0.0(4) . .
C36 C37 C38 B3 -178.9(3) . .
C32 C33 C38 C37 178.9(3) . .
C34 C33 C38 C37 -1.9(4) . .
C32 C33 C38 B3 -2.1(4) . .
C34 C33 C38 B3 177.1(2) . .
O3 B3 C38 C37 2.5(5) . .
C30 B3 C38 C37 -175.3(3) . .
O3 B3 C38 C33 -176.4(3) . .
C30 B3 C38 C33 5.7(4) . .
C22 C21 C41 C42 126.6(3) . .
B2 C21 C41 C42 -57.2(4) . .
C22 C21 C41 C46 -55.1(4) . .
B2 C21 C41 C46 121.1(3) . .
C46 C41 C42 F6 177.7(3) . .
C21 C41 C42 F6 -3.9(4) . .
C46 C41 C42 C43 -0.3(5) . .
C21 C41 C42 C43 178.1(3) . .
F6 C42 C43 F7 1.8(5) . .
C41 C42 C43 F7 179.8(3) . .
F6 C42 C43 C44 -178.4(3) . .
C41 C42 C43 C44 -0.3(5) . .
F7 C43 C44 F8 0.8(5) . .
C42 C43 C44 F8 -179.0(3) . .
F7 C43 C44 C45 -179.2(3) . .
C42 C43 C44 C45 1.0(5) . .
F8 C44 C45 F9 1.0(5) . .
C43 C44 C45 F9 -179.0(3) . .
F8 C44 C45 C46 179.0(3) . .
C43 C44 C45 C46 -1.0(5) . .
F9 C45 C46 F10 1.0(5) . .
C44 C45 C46 F10 -176.9(3) . .
F9 C45 C46 C41 178.3(3) . .
C44 C45 C46 C41 0.4(6) . .
C42 C41 C46 F10 177.5(3) . .
C21 C41 C46 F10 -0.9(5) . .
C42 C41 C46 C45 0.3(5) . .
C21 C41 C46 C45 -178.1(3) . .
C31 C30 C51 C52 -118.7(3) . .
B3 C30 C51 C52 63.7(4) . .
C31 C30 C51 C56 62.5(4) . .
B3 C30 C51 C56 -115.1(3) . .
C56 C51 C52 F11 -179.0(3) . .
C30 C51 C52 F11 2.1(5) . .
C56 C51 C52 C53 -0.4(5) . .
C30 C51 C52 C53 -179.3(3) . .
F11 C52 C53 F12 -1.6(5) . .
C51 C52 C53 F12 179.8(3) . .
F11 C52 C53 C54 179.5(3) . .
C51 C52 C53 C54 0.9(5) . .
F12 C53 C54 F13 -0.7(5) . .
C52 C53 C54 F13 178.2(3) . .
F12 C53 C54 C55 180.0(3) . .
C52 C53 C54 C55 -1.2(5) . .
F13 C54 C55 F14 0.4(6) . .
C53 C54 C55 F14 179.7(4) . .
F13 C54 C55 C56 -178.4(3) . .
C53 C54 C55 C56 0.9(6) . .
F14 C55 C56 F15 -1.2(6) . .
C54 C55 C56 F15 177.6(3) . .
F14 C55 C56 C51 -179.2(3) . .
C54 C55 C56 C51 -0.4(6) . .
C52 C51 C56 F15 -177.8(3) . .
C30 C51 C56 F15 1.1(5) . .
C52 C51 C56 C55 0.1(5) . .
C30 C51 C56 C55 179.0(3) . .
O4 B4 C61 C62 174.6(3) . .
C65 B4 C61 C62 -3.1(4) 2_556 .
O4 B4 C61 C71 -4.8(5) . .
C65 B4 C61 C71 177.5(3) 2_556 .
C71 C61 C62 C63 -178.2(3) . .
B4 C61 C62 C63 2.3(4) . .
C61 C62 C63 C64 -0.2(4) . .
C61 C62 C63 C69 179.3(3) . .
C69 C63 C64 C65 179.5(2) . 2_556
C62 C63 C64 C65 -1.0(4) . 2_556
C69 C63 C64 C69 0.3(4) . 2_556
C62 C63 C64 C69 179.8(2) . 2_556
C64 C65 C66 C67 0.3(4) 2_556 .
B4 C65 C66 C67 179.4(3) 2_556 .
C65 C66 C67 C68 -0.5(5) . .
C66 C67 C68 C69 0.6(4) . .
C67 C68 C69 C63 -179.8(3) . .
C67 C68 C69 C64 -0.4(4) . 2_556
C64 C63 C69 C68 179.1(2) . .
C62 C63 C69 C68 -0.4(4) . .
C64 C63 C69 C64 -0.3(4) . 2_556
C62 C63 C69 C64 -179.8(2) . 2_556
C62 C61 C71 C76 -53.1(4) . .
B4 C61 C71 C76 126.3(3) . .
C62 C61 C71 C72 124.3(3) . .
B4 C61 C71 C72 -56.2(4) . .
C76 C71 C72 F16 -179.9(3) . .
C61 C71 C72 F16 2.4(5) . .
C76 C71 C72 C73 0.2(5) . .
C61 C71 C72 C73 -177.5(3) . .
F16 C72 C73 F17 -0.3(5) . .
C71 C72 C73 F17 179.6(3) . .
F16 C72 C73 C74 179.6(4) . .
C71 C72 C73 C74 -0.4(6) . .
F17 C73 C74 F18 2.1(6) . .
C72 C73 C74 F18 -177.9(4) . .
F17 C73 C74 C75 -179.9(4) . .
C72 C73 C74 C75 0.1(6) . .
F18 C74 C75 F19 -1.3(6) . .
C73 C74 C75 F19 -179.4(4) . .
F18 C74 C75 C76 178.5(4) . .
C73 C74 C75 C76 0.4(6) . .
F19 C75 C76 F20 1.3(5) . .
C74 C75 C76 F20 -178.5(4) . .
F19 C75 C76 C71 179.1(3) . .
C74 C75 C76 C71 -0.7(6) . .
C72 C71 C76 F20 178.2(3) . .
C61 C71 C76 F20 -4.2(5) . .
C72 C71 C76 C75 0.4(5) . .
C61 C71 C76 C75 178.0(3) . .
